data_4087219
loop_
_publ_author_name
'Smoll, Karena A.'
'Kaminsky, Werner'
'Goldberg, Karen I.'

_publ_section_title
;
 Photolysis of Pincer-Ligated PdII--Me Complexes in the Presence of
 Molecular Oxygen
;
_journal_issue 7
_journal_name_full Organometallics
_journal_page_first 1213
_journal_paper_doi 10.1021/acs.organomet.7b00020
_journal_volume 36
_journal_year 2017
_chemical_formula_moiety 'C25 H44 O3 P2 Pd'
_chemical_formula_sum 'C25 H44 O3 P2 Pd'
_chemical_formula_weight 560.94
_space_group_IT_number 14
_symmetry_cell_setting monoclinic
_symmetry_Int_Tables_number 14
_symmetry_space_group_name_Hall '-P 2yn'
_symmetry_space_group_name_H-M 'P 1 21/n 1'
_atom_sites_solution_hydrogens geom
_atom_sites_solution_primary direct
_atom_sites_solution_secondary difmap
_audit_conform_dict_location ftp://ftp.iucr.org/pub/cif_core.dic
_audit_conform_dict_name cif_core.dic
_audit_conform_dict_version 2.4
_audit_creation_date 2014-12-11T12:49:02-00:00
_audit_creation_method 'WinGX routine CIF_UPDATE'
_cell_angle_alpha 90
_cell_angle_beta 106.188(3)
_cell_angle_gamma 90
_cell_formula_units_Z 4
_cell_length_a 12.2751(7)
_cell_length_b 15.1747(10)
_cell_length_c 16.0414(10)
_cell_measurement_reflns_used 240
_cell_measurement_temperature 105(2)
_cell_measurement_theta_max 20
_cell_measurement_theta_min 3
_cell_volume 2869.6(3)
_computing_cell_refinement 'SAINT (Bruker, 2007)'
_computing_data_collection 'APEX2 (Bruker, 2007)'
_computing_data_reduction 'SAINT (Bruker, 2007)'
_computing_molecular_graphics 'ORTEP-3 for Windows (Farrugia, 1997)'
_computing_publication_material 'SHELXL-97 (Sheldrick, 1997)'
_computing_structure_refinement 'SHELXL-97 (Sheldrick, 2008)'
_computing_structure_solution 'SHELXS97 (Sheldrick, 1997)'
_diffrn_ambient_temperature 105(2)
_diffrn_measured_fraction_theta_full 0.996
_diffrn_measured_fraction_theta_max 0.996
_diffrn_measurement_device_type 'Bruker APEXII CCD area-detector'
_diffrn_measurement_method '\f and \w scans'
_diffrn_radiation_monochromator graphite
_diffrn_radiation_type MoK\a
_diffrn_radiation_wavelength 0.71073
_diffrn_reflns_av_R_equivalents 0.1102
_diffrn_reflns_av_unetI/netI 0.0985
_diffrn_reflns_limit_h_max 15
_diffrn_reflns_limit_h_min -15
_diffrn_reflns_limit_k_max 18
_diffrn_reflns_limit_k_min -18
_diffrn_reflns_limit_l_max 20
_diffrn_reflns_limit_l_min -19
_diffrn_reflns_number 33962
_diffrn_reflns_theta_full 25
_diffrn_reflns_theta_max 26.43
_diffrn_reflns_theta_min 2.29
_diffrn_source 'fine-focus sealed tube'
_exptl_absorpt_coefficient_mu 0.78
_exptl_absorpt_correction_T_max 0.9922
_exptl_absorpt_correction_T_min 0.977
_exptl_absorpt_correction_type multi-scan
_exptl_absorpt_process_details '(SADABS; Bruker, 2007)'
_exptl_crystal_colour colorless
_exptl_crystal_density_diffrn 1.298
_exptl_crystal_density_method 'not measured'
_exptl_crystal_description prism
_exptl_crystal_F_000 1176
_exptl_crystal_size_max 0.03
_exptl_crystal_size_mid 0.02
_exptl_crystal_size_min 0.01
_platon_squeeze_details
;
;
_refine_diff_density_max 0.544
_refine_diff_density_min -0.417
_refine_diff_density_rms 0.107
_refine_ls_extinction_method none
_refine_ls_goodness_of_fit_ref 0.934
_refine_ls_hydrogen_treatment constr
_refine_ls_matrix_type full
_refine_ls_number_parameters 293
_refine_ls_number_reflns 5881
_refine_ls_number_restraints 0
_refine_ls_restrained_S_all 0.934
_refine_ls_R_factor_all 0.0909
_refine_ls_R_factor_gt 0.0479
_refine_ls_shift/su_max 0.001
_refine_ls_shift/su_mean 0
_refine_ls_structure_factor_coef Fsqd
_refine_ls_weighting_details 'calc w=1/[\s^2^(Fo^2^)+(0.0378P)^2^+0.0000P] where P=(Fo^2^+2Fc^2^)/3'
_refine_ls_weighting_scheme calc
_refine_ls_wR_factor_gt 0.0839
_refine_ls_wR_factor_ref 0.0952
_reflns_number_gt 3883
_reflns_number_total 5881
_reflns_threshold_expression >2\s(I)
_cod_data_source_file om7b00020_si_002.cif
_cod_data_source_block compound_6
_cod_original_sg_symbol_H-M 'P 21/n'
_cod_database_code 4087219

loop_
_symmetry_equiv_pos_as_xyz
'x, y, z'
'-x+1/2, y+1/2, -z+1/2'
'-x, -y, -z'
'x-1/2, -y-1/2, z-1/2'

loop_
_atom_site_label
_atom_site_type_symbol
_atom_site_fract_x
_atom_site_fract_y
_atom_site_fract_z
_atom_site_U_iso_or_equiv
_atom_site_adp_type
_atom_site_occupancy
_atom_site_symmetry_multiplicity
_atom_site_calc_flag
_atom_site_refinement_flags
_atom_site_disorder_assembly
_atom_site_disorder_group
C1 C 0.9674(3) 0.1894(3) 0.6993(2) 0.0210(9) Uani 1 1 d . . .
C2 C 0.8899(3) 0.1191(3) 0.6913(3) 0.0216(10) Uani 1 1 d . . .
C3 C 0.8999(4) 0.0452(3) 0.6430(3) 0.0253(10) Uani 1 1 d . . .
H3 H 0.8466 -0.0014 0.6373 0.03 Uiso 1 1 calc R . .
C4 C 0.9850(4) 0.0381(3) 0.6036(3) 0.0285(11) Uani 1 1 d . . .
H4 H 0.991 -0.0133 0.5714 0.034 Uiso 1 1 calc R . .
C5 C 1.0614(4) 0.1052(3) 0.6107(3) 0.0274(11) Uani 1 1 d . . .
H5 H 1.1209 0.0998 0.5838 0.033 Uiso 1 1 calc R . .
C6 C 1.0528(3) 0.1815(3) 0.6572(3) 0.0226(10) Uani 1 1 d . . .
C7 C 1.1345(4) 0.2560(3) 0.6598(3) 0.0315(12) Uani 1 1 d . . .
H7A H 1.1176 0.2845 0.602 0.038 Uiso 1 1 calc R . .
H7B H 1.2131 0.233 0.6745 0.038 Uiso 1 1 calc R . .
C8 C 0.7989(3) 0.1223(3) 0.7370(3) 0.0268(11) Uani 1 1 d . . .
H8A H 0.8208 0.0856 0.79 0.032 Uiso 1 1 calc R . .
H8B H 0.727 0.099 0.6986 0.032 Uiso 1 1 calc R . .
C9 C 0.6573(3) 0.2808(3) 0.6779(3) 0.0252(11) Uani 1 1 d . . .
C10 C 0.6829(4) 0.2586(3) 0.5919(3) 0.0342(12) Uani 1 1 d . . .
H10A H 0.6829 0.1945 0.5845 0.051 Uiso 1 1 calc R . .
H10B H 0.7575 0.2822 0.5926 0.051 Uiso 1 1 calc R . .
H10C H 0.6248 0.2849 0.5436 0.051 Uiso 1 1 calc R . .
C11 C 0.6542(4) 0.3820(3) 0.6857(3) 0.0393(13) Uani 1 1 d . . .
H11A H 0.5957 0.4059 0.6362 0.059 Uiso 1 1 calc R . .
H11B H 0.7282 0.4064 0.686 0.059 Uiso 1 1 calc R . .
H11C H 0.6368 0.3979 0.7398 0.059 Uiso 1 1 calc R . .
C12 C 0.5435(4) 0.2415(4) 0.6778(3) 0.0389(13) Uani 1 1 d . . .
H12A H 0.5243 0.2594 0.7307 0.058 Uiso 1 1 calc R . .
H12B H 0.5479 0.1771 0.6758 0.058 Uiso 1 1 calc R . .
H12C H 0.4849 0.2627 0.6269 0.058 Uiso 1 1 calc R . .
C13 C 0.7479(3) 0.2262(3) 0.8733(3) 0.0248(11) Uani 1 1 d . . .
C14 C 0.7076(4) 0.3148(3) 0.9008(3) 0.0297(11) Uani 1 1 d . . .
H14A H 0.7026 0.3104 0.9606 0.045 Uiso 1 1 calc R . .
H14B H 0.6327 0.3292 0.862 0.045 Uiso 1 1 calc R . .
H14C H 0.7617 0.3611 0.8972 0.045 Uiso 1 1 calc R . .
C15 C 0.6620(4) 0.1536(3) 0.8746(3) 0.0361(12) Uani 1 1 d . . .
H15A H 0.654 0.1477 0.9335 0.054 Uiso 1 1 calc R . .
H15B H 0.6885 0.0977 0.8568 0.054 Uiso 1 1 calc R . .
H15C H 0.5884 0.1689 0.8345 0.054 Uiso 1 1 calc R . .
C16 C 0.8625(3) 0.2026(3) 0.9390(3) 0.0331(11) Uani 1 1 d . . .
H16A H 0.9162 0.2511 0.9422 0.05 Uiso 1 1 calc R . .
H16B H 0.8928 0.1488 0.9201 0.05 Uiso 1 1 calc R . .
H16C H 0.851 0.193 0.9964 0.05 Uiso 1 1 calc R . .
C17 C 1.2451(3) 0.3144(3) 0.8383(3) 0.0304(11) Uani 1 1 d . . .
C18 C 1.2267(4) 0.2196(3) 0.8663(3) 0.0417(14) Uani 1 1 d . . .
H18A H 1.2875 0.204 0.9182 0.063 Uiso 1 1 calc R . .
H18B H 1.2275 0.1786 0.8192 0.063 Uiso 1 1 calc R . .
H18C H 1.1534 0.2158 0.8792 0.063 Uiso 1 1 calc R . .
C19 C 1.3598(4) 0.3201(4) 0.8194(4) 0.0626(19) Uani 1 1 d . . .
H19A H 1.3726 0.3807 0.803 0.094 Uiso 1 1 calc R . .
H19B H 1.3608 0.2801 0.7717 0.094 Uiso 1 1 calc R . .
H19C H 1.4198 0.3033 0.8714 0.094 Uiso 1 1 calc R . .
C20 C 1.2449(4) 0.3753(3) 0.9133(3) 0.0366(12) Uani 1 1 d . . .
H20A H 1.3029 0.356 0.9654 0.055 Uiso 1 1 calc R . .
H20B H 1.1702 0.3736 0.9241 0.055 Uiso 1 1 calc R . .
H20C H 1.2614 0.4356 0.8987 0.055 Uiso 1 1 calc R . .
C21 C 1.1284(4) 0.4460(3) 0.6887(3) 0.0363(12) Uani 1 1 d . . .
C22 C 1.2292(5) 0.4538(4) 0.6470(4) 0.0636(18) Uani 1 1 d . . .
H22A H 1.2283 0.4031 0.609 0.095 Uiso 1 1 calc R . .
H22B H 1.3011 0.455 0.6929 0.095 Uiso 1 1 calc R . .
H22C H 1.2211 0.5082 0.6129 0.095 Uiso 1 1 calc R . .
C23 C 1.1351(4) 0.5224(3) 0.7524(3) 0.0432(13) Uani 1 1 d . . .
H23A H 1.1264 0.5785 0.7209 0.065 Uiso 1 1 calc R . .
H23B H 1.2087 0.5213 0.7964 0.065 Uiso 1 1 calc R . .
H23C H 1.0743 0.5164 0.7808 0.065 Uiso 1 1 calc R . .
C24 C 1.0151(5) 0.4546(4) 0.6186(3) 0.0540(16) Uani 1 1 d . . .
H24A H 1.0127 0.511 0.5883 0.081 Uiso 1 1 calc R . .
H24B H 0.9527 0.4522 0.6457 0.081 Uiso 1 1 calc R . .
H24C H 1.0072 0.4062 0.5769 0.081 Uiso 1 1 calc R . .
C25 C 0.9473(3) 0.4522(3) 0.8840(3) 0.0206(10) Uani 1 1 d . . .
O1 O 0.9149(2) 0.42683(19) 0.80715(18) 0.0252(7) Uani 1 1 d . . .
O2 O 0.9905(2) 0.40247(19) 0.94823(18) 0.0287(7) Uani 1 1 d . . .
O3 O 0.9349(3) 0.5367(2) 0.89736(19) 0.0397(9) Uani 1 1 d . . .
H3O H 0.9683 0.5492 0.9492 0.059 Uiso 1 1 calc R . .
P1 P 1.12169(9) 0.33711(8) 0.74154(7) 0.0235(3) Uani 1 1 d . . .
P2 P 0.77978(9) 0.23672(8) 0.76569(7) 0.0203(3) Uani 1 1 d . . .
Pd1 Pd 0.94793(3) 0.30144(2) 0.76148(2) 0.01813(10) Uani 1 1 d . . .

loop_
_atom_site_aniso_label
_atom_site_aniso_U_11
_atom_site_aniso_U_22
_atom_site_aniso_U_33
_atom_site_aniso_U_23
_atom_site_aniso_U_13
_atom_site_aniso_U_12
C1 0.025(2) 0.022(2) 0.015(2) -0.0019(19) 0.0045(18) 0.004(2)
C2 0.025(2) 0.019(2) 0.019(2) -0.0007(18) 0.0037(19) 0.0012(19)
C3 0.037(3) 0.014(2) 0.024(2) -0.0010(19) 0.008(2) 0.000(2)
C4 0.047(3) 0.018(3) 0.021(2) -0.005(2) 0.009(2) 0.010(2)
C5 0.032(3) 0.023(3) 0.028(3) -0.003(2) 0.010(2) 0.008(2)
C6 0.028(2) 0.020(3) 0.020(2) -0.0069(19) 0.0087(19) -0.0027(19)
C7 0.035(3) 0.036(3) 0.026(3) -0.015(2) 0.013(2) -0.007(2)
C8 0.027(2) 0.025(3) 0.030(3) -0.004(2) 0.010(2) -0.003(2)
C9 0.021(2) 0.031(3) 0.021(2) -0.0060(19) 0.0003(19) 0.0017(19)
C10 0.029(3) 0.047(3) 0.025(3) -0.004(2) 0.005(2) -0.001(2)
C11 0.040(3) 0.036(3) 0.035(3) 0.004(2) -0.001(2) 0.015(2)
C12 0.025(3) 0.062(4) 0.026(3) -0.010(2) 0.001(2) 0.001(2)
C13 0.024(2) 0.029(3) 0.021(2) -0.0020(19) 0.0059(19) -0.0049(19)
C14 0.030(2) 0.037(3) 0.025(2) -0.003(2) 0.012(2) -0.003(2)
C15 0.033(3) 0.042(3) 0.037(3) -0.001(2) 0.015(2) -0.010(2)
C16 0.034(3) 0.036(3) 0.025(2) 0.002(2) 0.003(2) -0.003(2)
C17 0.019(2) 0.035(3) 0.038(3) -0.012(2) 0.009(2) -0.006(2)
C18 0.035(3) 0.033(3) 0.051(3) 0.002(2) 0.000(3) 0.007(2)
C19 0.024(3) 0.105(6) 0.061(4) -0.025(4) 0.016(3) -0.014(3)
C20 0.037(3) 0.038(3) 0.034(3) -0.008(2) 0.008(2) -0.004(2)
C21 0.042(3) 0.031(3) 0.041(3) -0.001(2) 0.021(3) -0.005(2)
C22 0.087(5) 0.041(4) 0.089(5) 0.002(3) 0.068(4) -0.008(3)
C23 0.055(3) 0.032(3) 0.047(3) 0.002(3) 0.021(3) -0.004(3)
C24 0.082(4) 0.036(3) 0.041(3) 0.012(3) 0.012(3) -0.002(3)
C25 0.013(2) 0.018(2) 0.032(3) 0.000(2) 0.007(2) 0.0016(18)
O1 0.0266(17) 0.0262(18) 0.0202(16) -0.0066(14) 0.0020(14) 0.0032(13)
O2 0.0358(18) 0.0208(17) 0.0269(17) -0.0029(14) 0.0044(15) 0.0042(14)
O3 0.060(2) 0.0242(19) 0.0230(17) -0.0077(14) -0.0074(17) 0.0147(17)
P1 0.0254(6) 0.0232(6) 0.0266(6) -0.0063(5) 0.0152(5) -0.0044(5)
P2 0.0171(6) 0.0226(6) 0.0204(6) -0.0043(5) 0.0039(5) -0.0002(5)
Pd1 0.01887(16) 0.01806(17) 0.01832(17) -0.00506(16) 0.00660(12) -0.00070(16)

loop_
_atom_type_symbol
_atom_type_description
_atom_type_scat_dispersion_real
_atom_type_scat_dispersion_imag
_atom_type_scat_source
C C 0.0033 0.0016 'International Tables Vol C Tables 4.2.6.8 and 6.1.1.4'
H H 0 0 'International Tables Vol C Tables 4.2.6.8 and 6.1.1.4'
O O 0.0106 0.006 'International Tables Vol C Tables 4.2.6.8 and 6.1.1.4'
P P 0.1023 0.0942 'International Tables Vol C Tables 4.2.6.8 and 6.1.1.4'
Pd Pd -0.9988 1.0072 'International Tables Vol C Tables 4.2.6.8 and 6.1.1.4'

loop_
_geom_angle_atom_site_label_1
_geom_angle_atom_site_label_2
_geom_angle_atom_site_label_3
_geom_angle
_geom_angle_site_symmetry_1
_geom_angle_site_symmetry_3
C6 C1 C2 117.9(4) . .
C6 C1 Pd1 121.2(3) . .
C2 C1 Pd1 120.8(3) . .
C3 C2 C1 120.0(4) . .
C3 C2 C8 119.6(4) . .
C1 C2 C8 120.5(4) . .
C4 C3 C2 121.3(4) . .
C4 C3 H3 119.4 . .
C2 C3 H3 119.4 . .
C3 C4 C5 119.9(4) . .
C3 C4 H4 120.1 . .
C5 C4 H4 120.1 . .
C4 C5 C6 120.6(4) . .
C4 C5 H5 119.7 . .
C6 C5 H5 119.7 . .
C5 C6 C1 120.4(4) . .
C5 C6 C7 119.3(4) . .
C1 C6 C7 120.3(4) . .
C6 C7 P1 109.5(3) . .
C6 C7 H7A 109.8 . .
P1 C7 H7A 109.8 . .
C6 C7 H7B 109.8 . .
P1 C7 H7B 109.8 . .
H7A C7 H7B 108.2 . .
C2 C8 P2 108.7(3) . .
C2 C8 H8A 110 . .
P2 C8 H8A 110 . .
C2 C8 H8B 110 . .
P2 C8 H8B 110 . .
H8A C8 H8B 108.3 . .
C12 C9 C10 109.3(3) . .
C12 C9 C11 110.4(4) . .
C10 C9 C11 107.9(4) . .
C12 C9 P2 113.9(3) . .
C10 C9 P2 105.9(3) . .
C11 C9 P2 109.1(3) . .
C9 C10 H10A 109.5 . .
C9 C10 H10B 109.5 . .
H10A C10 H10B 109.5 . .
C9 C10 H10C 109.5 . .
H10A C10 H10C 109.5 . .
H10B C10 H10C 109.5 . .
C9 C11 H11A 109.5 . .
C9 C11 H11B 109.5 . .
H11A C11 H11B 109.5 . .
C9 C11 H11C 109.5 . .
H11A C11 H11C 109.5 . .
H11B C11 H11C 109.5 . .
C9 C12 H12A 109.5 . .
C9 C12 H12B 109.5 . .
H12A C12 H12B 109.5 . .
C9 C12 H12C 109.5 . .
H12A C12 H12C 109.5 . .
H12B C12 H12C 109.5 . .
C15 C13 C14 110.3(4) . .
C15 C13 C16 108.9(4) . .
C14 C13 C16 108.1(3) . .
C15 C13 P2 113.2(3) . .
C14 C13 P2 110.7(3) . .
C16 C13 P2 105.3(3) . .
C13 C14 H14A 109.5 . .
C13 C14 H14B 109.5 . .
H14A C14 H14B 109.5 . .
C13 C14 H14C 109.5 . .
H14A C14 H14C 109.5 . .
H14B C14 H14C 109.5 . .
C13 C15 H15A 109.5 . .
C13 C15 H15B 109.5 . .
H15A C15 H15B 109.5 . .
C13 C15 H15C 109.5 . .
H15A C15 H15C 109.5 . .
H15B C15 H15C 109.5 . .
C13 C16 H16A 109.5 . .
C13 C16 H16B 109.5 . .
H16A C16 H16B 109.5 . .
C13 C16 H16C 109.5 . .
H16A C16 H16C 109.5 . .
H16B C16 H16C 109.5 . .
C20 C17 C19 109.2(4) . .
C20 C17 C18 107.7(4) . .
C19 C17 C18 109.2(4) . .
C20 C17 P1 111.4(3) . .
C19 C17 P1 113.8(3) . .
C18 C17 P1 105.2(3) . .
C17 C18 H18A 109.5 . .
C17 C18 H18B 109.5 . .
H18A C18 H18B 109.5 . .
C17 C18 H18C 109.5 . .
H18A C18 H18C 109.5 . .
H18B C18 H18C 109.5 . .
C17 C19 H19A 109.5 . .
C17 C19 H19B 109.5 . .
H19A C19 H19B 109.5 . .
C17 C19 H19C 109.5 . .
H19A C19 H19C 109.5 . .
H19B C19 H19C 109.5 . .
C17 C20 H20A 109.5 . .
C17 C20 H20B 109.5 . .
H20A C20 H20B 109.5 . .
C17 C20 H20C 109.5 . .
H20A C20 H20C 109.5 . .
H20B C20 H20C 109.5 . .
C24 C21 C23 107.1(4) . .
C24 C21 C22 110.1(4) . .
C23 C21 C22 109.0(4) . .
C24 C21 P1 105.2(3) . .
C23 C21 P1 111.5(3) . .
C22 C21 P1 113.6(4) . .
C21 C22 H22A 109.5 . .
C21 C22 H22B 109.5 . .
H22A C22 H22B 109.5 . .
C21 C22 H22C 109.5 . .
H22A C22 H22C 109.5 . .
H22B C22 H22C 109.5 . .
C21 C23 H23A 109.5 . .
C21 C23 H23B 109.5 . .
H23A C23 H23B 109.5 . .
C21 C23 H23C 109.5 . .
H23A C23 H23C 109.5 . .
H23B C23 H23C 109.5 . .
C21 C24 H24A 109.5 . .
C21 C24 H24B 109.5 . .
H24A C24 H24B 109.5 . .
C21 C24 H24C 109.5 . .
H24A C24 H24C 109.5 . .
H24B C24 H24C 109.5 . .
O1 C25 O2 124.5(4) . .
O1 C25 O3 116.3(4) . .
O2 C25 O3 119.2(4) . .
C25 O1 Pd1 125.5(3) . .
C25 O3 H3O 109.5 . .
C7 P1 C21 104.2(2) . .
C7 P1 C17 104.9(2) . .
C21 P1 C17 114.2(2) . .
C7 P1 Pd1 102.04(15) . .
C21 P1 Pd1 115.44(16) . .
C17 P1 Pd1 114.04(15) . .
C8 P2 C9 106.40(19) . .
C8 P2 C13 103.0(2) . .
C9 P2 C13 113.1(2) . .
C8 P2 Pd1 102.61(14) . .
C9 P2 Pd1 111.32(15) . .
C13 P2 Pd1 118.72(13) . .
C1 Pd1 O1 171.04(13) . .
C1 Pd1 P2 83.44(12) . .
O1 Pd1 P2 96.53(8) . .
C1 Pd1 P1 83.56(12) . .
O1 Pd1 P1 96.34(9) . .
P2 Pd1 P1 167.00(4) . .

loop_
_geom_bond_atom_site_label_1
_geom_bond_atom_site_label_2
_geom_bond_distance
_geom_bond_site_symmetry_2
C1 C6 1.402(6) .
C1 C2 1.411(6) .
C1 Pd1 2.018(4) .
C2 C3 1.388(6) .
C2 C8 1.497(6) .
C3 C4 1.368(6) .
C3 H3 0.95 .
C4 C5 1.367(6) .
C4 H4 0.95 .
C5 C6 1.397(6) .
C5 H5 0.95 .
C6 C7 1.505(6) .
C7 P1 1.837(4) .
C7 H7A 0.99 .
C7 H7B 0.99 .
C8 P2 1.828(4) .
C8 H8A 0.99 .
C8 H8B 0.99 .
C9 C12 1.518(6) .
C9 C10 1.537(6) .
C9 C11 1.541(6) .
C9 P2 1.873(4) .
C10 H10A 0.98 .
C10 H10B 0.98 .
C10 H10C 0.98 .
C11 H11A 0.98 .
C11 H11B 0.98 .
C11 H11C 0.98 .
C12 H12A 0.98 .
C12 H12B 0.98 .
C12 H12C 0.98 .
C13 C15 1.529(6) .
C13 C14 1.539(6) .
C13 C16 1.546(5) .
C13 P2 1.881(4) .
C14 H14A 0.98 .
C14 H14B 0.98 .
C14 H14C 0.98 .
C15 H15A 0.98 .
C15 H15B 0.98 .
C15 H15C 0.98 .
C16 H16A 0.98 .
C16 H16B 0.98 .
C16 H16C 0.98 .
C17 C20 1.517(6) .
C17 C19 1.523(6) .
C17 C18 1.543(6) .
C17 P1 1.874(4) .
C18 H18A 0.98 .
C18 H18B 0.98 .
C18 H18C 0.98 .
C19 H19A 0.98 .
C19 H19B 0.98 .
C19 H19C 0.98 .
C20 H20A 0.98 .
C20 H20B 0.98 .
C20 H20C 0.98 .
C21 C24 1.531(6) .
C21 C23 1.534(6) .
C21 C22 1.566(7) .
C21 P1 1.870(5) .
C22 H22A 0.98 .
C22 H22B 0.98 .
C22 H22C 0.98 .
C23 H23A 0.98 .
C23 H23B 0.98 .
C23 H23C 0.98 .
C24 H24A 0.98 .
C24 H24B 0.98 .
C24 H24C 0.98 .
C25 O1 1.246(5) .
C25 O2 1.268(5) .
C25 O3 1.316(5) .
O1 Pd1 2.118(3) .
O3 H3O 0.84 .
P1 Pd1 2.3077(12) .
P2 Pd1 2.3037(11) .

loop_
_platon_squeeze_void_nr
_platon_squeeze_void_average_x
_platon_squeeze_void_average_y
_platon_squeeze_void_average_z
_platon_squeeze_void_volume
_platon_squeeze_void_count_electrons
_platon_squeeze_void_content
1 0.000 0.000 0.000 100 16 ' '
2 0.167 0.590 0.935 17 1 ' '
3 0.500 0.500 0.500 100 16 ' '
4 0.333 0.090 0.564 17 1 ' '
5 0.666 0.910 0.435 17 1 ' '
6 0.833 0.410 0.064 17 1 ' '
